data_4074559
loop_
_publ_author_name
'Bai, Guangcai'
'Wei, Pingrong'
'Das, Anjan'
'Stephan, Douglas W.'

_publ_section_title
;
 Mono- and Bimetallic (NacNac)Ni Cyclopentadienyl Complexes&#x2020;
;
_journal_issue 25
_journal_name_full Organometallics
_journal_page_first 5870
_journal_paper_doi 10.1021/om060757k
_journal_volume 25
_journal_year 2006
_chemical_formula_sum 'C77 H103 N4 Ni2'
_chemical_formula_weight 1202.05
_space_group_IT_number 15
_symmetry_cell_setting monoclinic
_symmetry_space_group_name_Hall '-C 2yc'
_symmetry_space_group_name_H-M 'C 1 2/c 1'
_atom_sites_solution_hydrogens geom
_atom_sites_solution_primary direct
_atom_sites_solution_secondary difmap
_audit_creation_method SHELXL-97
_cell_angle_alpha 90.00
_cell_angle_beta 109.646(2)
_cell_angle_gamma 90.00
_cell_formula_units_Z 4
_cell_length_a 26.558(3)
_cell_length_b 13.5604(14)
_cell_length_c 20.873(2)
_cell_measurement_temperature 273(2)
_cell_measurement_theta_max 25.0
_cell_measurement_theta_min 2.0
_cell_volume 7079.6(13)
_computing_structure_refinement 'SHELXL-97 (Sheldrick, 1997)'
_computing_structure_solution 'SHELXS-97 (Sheldrick, 1990)'
_diffrn_ambient_temperature 273(2)
_diffrn_measured_fraction_theta_full 0.994
_diffrn_measured_fraction_theta_max 0.994
_diffrn_radiation_monochromator graphite
_diffrn_radiation_source 'fine-focus sealed tube'
_diffrn_radiation_type MoK\a
_diffrn_radiation_wavelength 0.71073
_diffrn_reflns_av_R_equivalents 0.1425
_diffrn_reflns_av_sigmaI/netI 0.1209
_diffrn_reflns_limit_h_max 28
_diffrn_reflns_limit_h_min -29
_diffrn_reflns_limit_k_max 13
_diffrn_reflns_limit_k_min -15
_diffrn_reflns_limit_l_max 23
_diffrn_reflns_limit_l_min -23
_diffrn_reflns_number 16955
_diffrn_reflns_theta_full 23.29
_diffrn_reflns_theta_max 23.29
_diffrn_reflns_theta_min 1.63
_exptl_absorpt_coefficient_mu 0.575
_exptl_absorpt_correction_T_max 1.00000
_exptl_absorpt_correction_T_min 0.148880
_exptl_absorpt_correction_type empirical
_exptl_crystal_density_diffrn 1.128
_exptl_crystal_density_method 'not measured'
_exptl_crystal_F_000 2596
_exptl_crystal_size_mid 0.17
_exptl_crystal_size_min 0.16
_refine_diff_density_max 0.587
_refine_diff_density_min -0.312
_refine_diff_density_rms 0.068
_refine_ls_extinction_method none
_refine_ls_goodness_of_fit_ref 0.947
_refine_ls_hydrogen_treatment mixed
_refine_ls_matrix_type full
_refine_ls_number_parameters 340
_refine_ls_number_reflns 5077
_refine_ls_number_restraints 0
_refine_ls_restrained_S_all 0.947
_refine_ls_R_factor_all 0.1757
_refine_ls_R_factor_gt 0.0844
_refine_ls_shift/su_max 0.002
_refine_ls_shift/su_mean 0.000
_refine_ls_structure_factor_coef Fsqd
_refine_ls_weighting_details 'calc w=1/[\s^2^(Fo^2^)+(0.1590P)^2^+0.0000P] where P=(Fo^2^+2Fc^2^)/3'
_refine_ls_weighting_scheme calc
_refine_ls_wR_factor_gt 0.2219
_refine_ls_wR_factor_ref 0.2955
_reflns_number_gt 2178
_reflns_number_total 5077
_reflns_threshold_expression >2sigma(I)
_cod_data_source_file om060757k.cif
_cod_data_source_block '[((Nacnac)Ni)2(Cp)](C7H8)2'
_cod_original_cell_volume 7079.5(12)
_cod_original_sg_symbol_H-M C2/c
_cod_database_code 4074559
_crystal_size_max 0.29

loop_
_symmetry_equiv_pos_as_xyz
'x, y, z'
'-x, y, -z+1/2'
'x+1/2, y+1/2, z'
'-x+1/2, y+1/2, -z+1/2'
'-x, -y, -z'
'x, -y, z-1/2'
'-x+1/2, -y+1/2, -z'
'x+1/2, -y+1/2, z-1/2'

loop_
_atom_site_label
_atom_site_type_symbol
_atom_site_fract_x
_atom_site_fract_y
_atom_site_fract_z
_atom_site_U_iso_or_equiv
_atom_site_adp_type
_atom_site_occupancy
_atom_site_symmetry_multiplicity
_atom_site_calc_flag
_atom_site_refinement_flags
Ni1 Ni 0.08017(4) 0.21977(8) 0.29776(6) 0.0849(5) Uani 1 1 d .
N1 N 0.1246(3) 0.3130(5) 0.3625(4) 0.087(2) Uani 1 1 d .
N2 N 0.1347(3) 0.1205(5) 0.3104(4) 0.088(2) Uani 1 1 d .
C1 C 0.0977(4) 0.3942(6) 0.3818(6) 0.089(3) Uani 1 1 d .
C2 C 0.0760(4) 0.3788(9) 0.4330(7) 0.115(4) Uani 1 1 d .
C3 C 0.0475(5) 0.4564(12) 0.4482(7) 0.141(5) Uani 1 1 d .
H3A H 0.0312 0.4480 0.4809 0.169 Uiso 1 1 calc R
C4 C 0.0435(7) 0.5437(14) 0.4159(10) 0.164(6) Uani 1 1 d .
H4A H 0.0253 0.5947 0.4284 0.197 Uiso 1 1 calc R
C5 C 0.0644(6) 0.5604(9) 0.3669(9) 0.149(5) Uani 1 1 d .
H5A H 0.0601 0.6218 0.3459 0.179 Uiso 1 1 calc R
C6 C 0.0937(4) 0.4839(8) 0.3464(7) 0.114(3) Uani 1 1 d .
C7 C 0.0821(6) 0.2821(11) 0.4721(7) 0.142(4) Uani 1 1 d .
H7A H 0.0884 0.2310 0.4425 0.171 Uiso 1 1 calc R
C8 C 0.1288(6) 0.2815(17) 0.5341(10) 0.244(11) Uani 1 1 d .
H8A H 0.1313 0.2188 0.5563 0.366 Uiso 1 1 calc R
H8B H 0.1253 0.3328 0.5640 0.366 Uiso 1 1 calc R
H8C H 0.1605 0.2925 0.5226 0.366 Uiso 1 1 calc R
C9 C 0.0340(6) 0.2491(12) 0.4892(7) 0.181(6) Uani 1 1 d .
H9A H 0.0414 0.1869 0.5124 0.272 Uiso 1 1 calc R
H9B H 0.0039 0.2422 0.4481 0.272 Uiso 1 1 calc R
H9C H 0.0259 0.2972 0.5181 0.272 Uiso 1 1 calc R
C10 C 0.1197(5) 0.5014(8) 0.2944(8) 0.137(4) Uani 1 1 d .
H10A H 0.1385 0.4410 0.2900 0.164 Uiso 1 1 calc R
C11 C 0.0784(6) 0.5249(11) 0.2254(9) 0.173(6) Uani 1 1 d .
H11A H 0.0534 0.4714 0.2114 0.260 Uiso 1 1 calc R
H11B H 0.0961 0.5339 0.1925 0.260 Uiso 1 1 calc R
H11C H 0.0597 0.5842 0.2286 0.260 Uiso 1 1 calc R
C12 C 0.1618(6) 0.5881(12) 0.3154(11) 0.216(9) Uani 1 1 d .
H12A H 0.1888 0.5727 0.3581 0.324 Uiso 1 1 calc R
H12B H 0.1441 0.6481 0.3196 0.324 Uiso 1 1 calc R
H12C H 0.1782 0.5960 0.2811 0.324 Uiso 1 1 calc R
C13 C 0.2104(4) 0.3821(7) 0.4373(6) 0.117(4) Uani 1 1 d .
H13A H 0.1875 0.4347 0.4415 0.176 Uiso 1 1 calc R
H13B H 0.2368 0.4077 0.4195 0.176 Uiso 1 1 calc R
H13C H 0.2280 0.3533 0.4812 0.176 Uiso 1 1 calc R
C14 C 0.1773(4) 0.3040(7) 0.3894(5) 0.090(3) Uani 1 1 d .
C15 C 0.2048(4) 0.2233(8) 0.3783(5) 0.096(3) Uani 1 1 d .
H15A H 0.2418 0.2273 0.3975 0.115 Uiso 1 1 calc R
C16 C 0.1857(4) 0.1376(7) 0.3429(5) 0.090(3) Uani 1 1 d .
C17 C 0.2272(4) 0.0583(8) 0.3462(6) 0.121(4) Uani 1 1 d .
H17A H 0.2099 0.0019 0.3202 0.181 Uiso 1 1 calc R
H17B H 0.2447 0.0392 0.3927 0.181 Uiso 1 1 calc R
H17C H 0.2531 0.0838 0.3277 0.181 Uiso 1 1 calc R
C18 C 0.1184(3) 0.0234(6) 0.2828(5) 0.086(3) Uani 1 1 d .
C19 C 0.0983(4) -0.0410(7) 0.3212(6) 0.101(3) Uani 1 1 d .
C20 C 0.0805(5) -0.1344(8) 0.2922(8) 0.126(4) Uani 1 1 d .
H20A H 0.0675 -0.1796 0.3163 0.152 Uiso 1 1 calc R
C21 C 0.0818(5) -0.1592(9) 0.2302(9) 0.133(4) Uani 1 1 d .
H21A H 0.0694 -0.2208 0.2120 0.159 Uiso 1 1 calc R
C22 C 0.1011(5) -0.0956(8) 0.1941(6) 0.117(4) Uani 1 1 d .
H22A H 0.1019 -0.1148 0.1517 0.141 Uiso 1 1 calc R
C23 C 0.1197(4) -0.0029(7) 0.2185(6) 0.095(3) Uani 1 1 d .
C24 C 0.0965(5) -0.0110(9) 0.3904(6) 0.118(3) Uani 1 1 d .
H24A H 0.0922 0.0608 0.3898 0.141 Uiso 1 1 calc R
C25 C 0.0493(5) -0.0559(11) 0.4075(7) 0.155(5) Uani 1 1 d .
H25A H 0.0501 -0.0329 0.4513 0.232 Uiso 1 1 calc R
H25B H 0.0520 -0.1265 0.4081 0.232 Uiso 1 1 calc R
H25C H 0.0163 -0.0362 0.3736 0.232 Uiso 1 1 calc R
C26 C 0.1471(6) -0.0348(14) 0.4461(7) 0.183(7) Uani 1 1 d .
H26A H 0.1767 -0.0054 0.4364 0.275 Uiso 1 1 calc R
H26B H 0.1518 -0.1051 0.4495 0.275 Uiso 1 1 calc R
H26C H 0.1456 -0.0094 0.4883 0.275 Uiso 1 1 calc R
C27 C 0.1392(5) 0.0644(8) 0.1741(6) 0.112(3) Uani 1 1 d .
H27A H 0.1517 0.1252 0.2000 0.135 Uiso 1 1 calc R
C28 C 0.1871(5) 0.0202(11) 0.1582(7) 0.145(5) Uani 1 1 d .
H28A H 0.2149 0.0039 0.1999 0.218 Uiso 1 1 calc R
H28B H 0.2003 0.0674 0.1334 0.218 Uiso 1 1 calc R
H28C H 0.1759 -0.0384 0.1312 0.218 Uiso 1 1 calc R
C29 C 0.0945(5) 0.0928(10) 0.1108(7) 0.141(4) Uani 1 1 d .
H29A H 0.0656 0.1205 0.1230 0.212 Uiso 1 1 calc R
H29B H 0.0820 0.0354 0.0831 0.212 Uiso 1 1 calc R
H29C H 0.1071 0.1406 0.0859 0.212 Uiso 1 1 calc R
C30 C 0.0191(4) 0.2490(8) 0.2089(6) 0.107(3) Uani 1 1 d .
H30A H 0.0238 0.2710 0.1665 0.128 Uiso 1 1 calc R
C31 C 0.0000 0.3067(9) 0.2500 0.104(5) Uani 1 2 d S
H31A H 0.0000 0.3753 0.2500 0.125 Uiso 1 2 calc SR
C33 C 0.0127(4) 0.1496(8) 0.2256(6) 0.112(4) Uani 1 1 d .
H33A H 0.0148 0.0925 0.1978 0.134 Uiso 1 1 calc R
C71 C -0.3204(10) -0.1683(17) 0.1834(13) 0.238(9) Uiso 1 1 d .
H71A H -0.3309 -0.1669 0.2216 0.285 Uiso 1 1 calc R
C72 C -0.3481(11) -0.143(2) 0.1180(16) 0.266(11) Uiso 1 1 d .
H72A H -0.3817 -0.1169 0.1123 0.320 Uiso 1 1 calc R
C73 C -0.3374(14) -0.148(2) 0.0616(18) 0.313(14) Uiso 1 1 d .
H73A H -0.3665 -0.1306 0.0239 0.376 Uiso 1 1 calc R
C74 C -0.2970(11) -0.1711(19) 0.0455(14) 0.260(10) Uiso 1 1 d .
H74A H -0.2914 -0.1726 0.0039 0.312 Uiso 1 1 calc R
C75 C -0.2615(7) -0.1948(12) 0.1161(9) 0.173(5) Uiso 1 1 d .
H75A H -0.2266 -0.2108 0.1197 0.207 Uiso 1 1 calc R
C76 C -0.2713(9) -0.1972(16) 0.1770(13) 0.213(8) Uiso 1 1 d .
C77 C -0.2432(12) -0.211(2) 0.2355(14) 0.307(14) Uiso 1 1 d .
H77A H -0.2644 -0.2055 0.2647 0.461 Uiso 1 1 calc R
H77B H -0.2150 -0.1633 0.2484 0.461 Uiso 1 1 calc R
H77C H -0.2281 -0.2763 0.2397 0.461 Uiso 1 1 calc R

loop_
_atom_site_aniso_label
_atom_site_aniso_U_11
_atom_site_aniso_U_22
_atom_site_aniso_U_33
_atom_site_aniso_U_23
_atom_site_aniso_U_13
_atom_site_aniso_U_12
Ni1 0.0872(7) 0.0645(7) 0.0986(9) -0.0067(7) 0.0256(6) 0.0034(6)
N1 0.084(5) 0.073(4) 0.100(5) 0.000(4) 0.028(4) 0.008(4)
N2 0.101(5) 0.076(5) 0.082(5) -0.012(4) 0.023(4) 0.003(4)
C1 0.081(5) 0.069(6) 0.107(8) -0.025(5) 0.019(6) -0.007(5)
C2 0.114(8) 0.108(8) 0.128(10) -0.042(8) 0.048(7) -0.003(7)
C3 0.146(10) 0.135(11) 0.153(12) -0.037(10) 0.067(9) 0.005(10)
C4 0.171(13) 0.134(13) 0.201(18) -0.051(13) 0.080(13) 0.028(11)
C5 0.144(11) 0.087(8) 0.201(16) -0.018(9) 0.036(11) 0.032(8)
C6 0.098(7) 0.080(7) 0.153(11) -0.013(7) 0.027(7) 0.000(6)
C7 0.182(13) 0.139(11) 0.132(11) -0.001(9) 0.088(11) 0.014(11)
C8 0.121(11) 0.32(3) 0.25(2) 0.128(19) 0.002(13) -0.041(14)
C9 0.164(13) 0.227(18) 0.146(12) 0.003(12) 0.042(10) -0.048(12)
C10 0.143(11) 0.076(7) 0.189(14) 0.027(8) 0.053(11) 0.005(7)
C11 0.169(13) 0.132(11) 0.200(16) 0.023(11) 0.038(12) -0.034(10)
C12 0.128(10) 0.170(15) 0.33(2) 0.067(16) 0.049(13) -0.036(10)
C13 0.102(7) 0.089(7) 0.145(10) -0.029(7) 0.020(7) -0.003(6)
C14 0.085(6) 0.080(6) 0.100(7) 0.000(5) 0.022(5) -0.004(5)
C15 0.085(6) 0.100(7) 0.095(7) -0.003(6) 0.021(5) 0.014(6)
C16 0.091(7) 0.083(6) 0.092(7) -0.003(5) 0.027(6) 0.003(5)
C17 0.090(6) 0.095(7) 0.159(10) -0.017(7) 0.019(7) 0.023(6)
C18 0.090(6) 0.064(5) 0.097(7) -0.006(5) 0.022(5) 0.010(5)
C19 0.111(7) 0.069(6) 0.117(9) 0.011(6) 0.031(6) 0.009(5)
C20 0.140(9) 0.077(7) 0.159(12) 0.008(8) 0.045(9) -0.002(7)
C21 0.160(11) 0.074(7) 0.158(13) -0.018(9) 0.046(10) -0.007(7)
C22 0.143(9) 0.085(7) 0.119(9) -0.020(7) 0.038(8) 0.009(7)
C23 0.103(7) 0.075(6) 0.104(8) -0.014(6) 0.032(6) 0.007(5)
C24 0.141(9) 0.101(7) 0.111(9) 0.014(7) 0.043(8) -0.008(7)
C25 0.166(11) 0.161(12) 0.143(11) 0.029(10) 0.060(10) -0.004(10)
C26 0.145(11) 0.28(2) 0.114(11) 0.026(12) 0.028(9) -0.015(13)
C27 0.152(10) 0.099(7) 0.090(8) -0.014(6) 0.046(8) -0.003(7)
C28 0.137(9) 0.165(12) 0.153(11) -0.013(9) 0.074(9) 0.028(9)
C29 0.168(11) 0.140(11) 0.124(10) 0.002(8) 0.059(9) 0.035(9)
C30 0.111(7) 0.091(7) 0.118(8) 0.011(6) 0.037(7) 0.005(6)
C31 0.098(9) 0.054(7) 0.142(13) 0.000 0.018(10) 0.000
C33 0.093(7) 0.087(6) 0.137(11) -0.029(6) 0.016(6) -0.003(6)

loop_
_atom_type_symbol
_atom_type_description
_atom_type_scat_dispersion_real
_atom_type_scat_dispersion_imag
_atom_type_scat_source
C C 0.0033 0.0016 'International Tables Vol C Tables 4.2.6.8 and 6.1.1.4'
H H 0.0000 0.0000 'International Tables Vol C Tables 4.2.6.8 and 6.1.1.4'
N N 0.0061 0.0033 'International Tables Vol C Tables 4.2.6.8 and 6.1.1.4'
Ni Ni 0.3393 1.1124 'International Tables Vol C Tables 4.2.6.8 and 6.1.1.4'

loop_
_geom_angle_atom_site_label_1
_geom_angle_atom_site_label_2
_geom_angle_atom_site_label_3
_geom_angle
_geom_angle_site_symmetry_1
_geom_angle_site_symmetry_3
N2 Ni1 N1 96.1(3) . .
N2 Ni1 C30 126.0(4) . .
N1 Ni1 C30 128.0(4) . .
N2 Ni1 C33 101.5(4) . .
N1 Ni1 C33 162.3(3) . .
C30 Ni1 C33 39.5(4) . .
N2 Ni1 C31 160.4(3) . .
N1 Ni1 C31 102.8(3) . .
C30 Ni1 C31 35.8(3) . .
C33 Ni1 C31 59.9(4) . .
C14 N1 C1 120.3(8) . .
C14 N1 Ni1 122.9(6) . .
C1 N1 Ni1 116.8(5) . .
C16 N2 C18 119.1(8) . .
C16 N2 Ni1 122.9(6) . .
C18 N2 Ni1 118.1(6) . .
C2 C1 C6 123.8(10) . .
C2 C1 N1 118.2(9) . .
C6 C1 N1 118.0(10) . .
C1 C2 C3 117.3(13) . .
C1 C2 C7 123.1(10) . .
C3 C2 C7 119.6(13) . .
C4 C3 C2 120.4(15) . .
C5 C4 C3 123.2(15) . .
C4 C5 C6 120.5(15) . .
C1 C6 C5 114.7(13) . .
C1 C6 C10 123.3(10) . .
C5 C6 C10 122.0(13) . .
C8 C7 C9 108.9(12) . .
C8 C7 C2 112.6(14) . .
C9 C7 C2 116.0(13) . .
C6 C10 C11 111.1(11) . .
C6 C10 C12 112.1(13) . .
C11 C10 C12 108.9(12) . .
N1 C14 C15 123.1(9) . .
N1 C14 C13 120.7(9) . .
C15 C14 C13 116.2(8) . .
C14 C15 C16 129.6(9) . .
N2 C16 C15 123.7(9) . .
N2 C16 C17 120.2(9) . .
C15 C16 C17 116.0(9) . .
C23 C18 C19 121.6(9) . .
C23 C18 N2 121.0(9) . .
C19 C18 N2 117.3(9) . .
C18 C19 C20 116.6(11) . .
C18 C19 C24 121.1(9) . .
C20 C19 C24 122.3(11) . .
C21 C20 C19 121.4(12) . .
C20 C21 C22 120.8(12) . .
C21 C22 C23 122.0(12) . .
C22 C23 C18 117.6(10) . .
C22 C23 C27 118.5(10) . .
C18 C23 C27 123.9(9) . .
C26 C24 C19 112.1(10) . .
C26 C24 C25 109.0(10) . .
C19 C24 C25 113.8(11) . .
C29 C27 C23 111.3(10) . .
C29 C27 C28 112.2(10) . .
C23 C27 C28 112.0(10) . .
C31 C30 C33 106.6(10) . .
C31 C30 Ni1 83.8(6) . .
C33 C30 Ni1 73.6(6) . .
C30 C31 C30 110.8(12) 2 .
C30 C31 Ni1 60.4(5) 2 2
C30 C31 Ni1 85.5(6) . 2
C30 C31 Ni1 85.5(6) 2 .
C30 C31 Ni1 60.4(5) . .
Ni1 C31 Ni1 119.6(5) 2 .
C33 C33 C30 107.9(6) 2 .
C33 C33 Ni1 89.0(8) 2 .
C30 C33 Ni1 66.9(6) . .
C72 C71 C76 100(2) . .
C73 C72 C71 133(3) . .
C74 C73 C72 136(4) . .
C73 C74 C75 96(3) . .
C76 C75 C74 131(2) . .
C77 C76 C75 133(3) . .
C77 C76 C71 103(3) . .
C75 C76 C71 123(2) . .

loop_
_geom_bond_atom_site_label_1
_geom_bond_atom_site_label_2
_geom_bond_distance
_geom_bond_site_symmetry_2
Ni1 N2 1.930(7) .
Ni1 N1 1.936(7) .
Ni1 C30 2.050(11) .
Ni1 C33 2.138(10) .
Ni1 C31 2.343(6) .
N1 C14 1.326(11) .
N1 C1 1.442(11) .
N2 C16 1.314(11) .
N2 C18 1.444(11) .
C1 C2 1.388(14) .
C1 C6 1.408(14) .
C2 C3 1.395(16) .
C2 C7 1.524(17) .
C3 C4 1.35(2) .
C4 C5 1.337(19) .
C5 C6 1.446(17) .
C6 C10 1.489(17) .
C7 C8 1.461(19) .
C7 C9 1.506(18) .
C10 C11 1.523(17) .
C10 C12 1.578(18) .
C13 C14 1.518(12) .
C14 C15 1.379(13) .
C15 C16 1.380(13) .
C16 C17 1.525(12) .
C18 C23 1.400(12) .
C18 C19 1.407(13) .
C19 C20 1.415(16) .
C19 C24 1.516(14) .
C20 C21 1.350(15) .
C21 C22 1.354(16) .
C22 C23 1.383(13) .
C23 C27 1.511(14) .
C24 C26 1.488(15) .
C24 C25 1.540(15) .
C27 C29 1.499(15) .
C27 C28 1.541(14) .
C30 C31 1.378(12) .
C30 C33 1.418(14) .
C31 C30 1.378(12) 2
C31 Ni1 2.343(6) 2
C33 C33 1.40(2) 2
C71 C72 1.36(3) .
C71 C76 1.41(2) .
C72 C73 1.30(3) .
C73 C74 1.26(3) .
C74 C75 1.49(3) .
C75 C76 1.38(2) .
C76 C77 1.21(3) .
